data_7242425
loop_
_publ_author_name
'Santoro, Orlando'
'Elsegood, Mark R. J.'
'Teat, Simon J.'
'Yamato, Takehiko'
'Redshaw, Carl'

_publ_section_title
;
 Lithium calix[4]arenes: structural studies and use in the ring opening
 polymerization of cyclic esters
;
_journal_issue 19
_journal_name_full 'RSC Advances'
_journal_page_first 11304
_journal_page_last 11317
_journal_paper_doi 10.1039/D1RA00175B
_journal_volume 11
_journal_year 2021
_chemical_formula_moiety 'C96 H120 Li8 O12 S8, 5(C4 H8 O)'
_chemical_formula_sum 'C116 H160 Li8 O17 S8'
_chemical_formula_weight 2138.43
_space_group_crystal_system monoclinic
_space_group_IT_number 15
_space_group_name_Hall '-I 2ya'
_space_group_name_H-M_alt 'I 1 2/a 1'
_atom_sites_solution_hydrogens geom
_atom_sites_solution_primary direct
_atom_sites_solution_secondary difmap
_audit_creation_method SHELXL-2018/3
_audit_update_record
;
2021-03-03 deposited with the CCDC.	2021-03-08 downloaded from the CCDC.
;
_cell_angle_alpha 90
_cell_angle_beta 105.218(5)
_cell_angle_gamma 90
_cell_formula_units_Z 4
_cell_length_a 25.323(13)
_cell_length_b 17.655(9)
_cell_length_c 26.894(14)
_cell_measurement_reflns_used 439
_cell_measurement_temperature 150(2)
_cell_measurement_theta_max 15.01
_cell_measurement_theta_min 2.31
_cell_volume 11602(10)
_computing_cell_refinement 'Bruker SAINT'
_computing_data_collection 'Bruker APEX 2'
_computing_data_reduction 'Bruker SAINT'
_computing_molecular_graphics 'Bruker SHELXTL'
_computing_publication_material 'Bruker SHELXTL and local programs'
_computing_structure_refinement 'SHELXL-2018/3 (Sheldrick, 2018)'
_computing_structure_solution 'SHELXS-97 (Sheldrick, 2008)'
_diffrn_ambient_temperature 150(2)
_diffrn_measured_fraction_theta_full 0.999
_diffrn_measured_fraction_theta_max 0.999
_diffrn_measurement_device_type 'Bruker APEX 2 CCD diffractometer'
_diffrn_measurement_method '\w rotation with narrow frames'
_diffrn_radiation_monochromator graphite
_diffrn_radiation_type MoK\a
_diffrn_radiation_wavelength 0.71073
_diffrn_reflns_av_R_equivalents 0.2304
_diffrn_reflns_av_unetI/netI 0.2227
_diffrn_reflns_Laue_measured_fraction_full 0.999
_diffrn_reflns_Laue_measured_fraction_max 0.999
_diffrn_reflns_limit_h_max 27
_diffrn_reflns_limit_h_min -27
_diffrn_reflns_limit_k_max 19
_diffrn_reflns_limit_k_min -19
_diffrn_reflns_limit_l_max 28
_diffrn_reflns_limit_l_min -28
_diffrn_reflns_number 35870
_diffrn_reflns_point_group_measured_fraction_full 0.999
_diffrn_reflns_point_group_measured_fraction_max 0.999
_diffrn_reflns_theta_full 22.500
_diffrn_reflns_theta_max 22.500
_diffrn_reflns_theta_min 1.667
_diffrn_source 'fine-focus sealed tube'
_exptl_absorpt_coefficient_mu 0.216
_exptl_absorpt_correction_T_max 0.981
_exptl_absorpt_correction_T_min 0.950
_exptl_absorpt_correction_type multi-scan
_exptl_absorpt_process_details 'SADABS v2008/1, Sheldrick, G.M., (2008)'
_exptl_crystal_colour colourless
_exptl_crystal_density_diffrn 1.224
_exptl_crystal_density_method 'not measured'
_exptl_crystal_description block
_exptl_crystal_F_000 4576
_exptl_crystal_recrystallization_method 'Re-crystallisation from solvent: tetrahydrofuran'
_exptl_crystal_size_max 0.240
_exptl_crystal_size_mid 0.110
_exptl_crystal_size_min 0.090
_refine_diff_density_max 0.406
_refine_diff_density_min -0.320
_refine_diff_density_rms 0.076
_refine_ls_extinction_coef 0.00046(12)
_refine_ls_extinction_expression Fc^*^=kFc[1+0.001xFc^2^\l^3^/sin(2\q)]^-1/4^
_refine_ls_extinction_method 'SHELXL-2018/3 (Sheldrick 2018)'
_refine_ls_goodness_of_fit_ref 0.929
_refine_ls_hydrogen_treatment constr
_refine_ls_matrix_type full
_refine_ls_number_parameters 748
_refine_ls_number_reflns 7584
_refine_ls_number_restraints 689
_refine_ls_restrained_S_all 0.902
_refine_ls_R_factor_all 0.2183
_refine_ls_R_factor_gt 0.0982
_refine_ls_shift/su_max 0.000
_refine_ls_shift/su_mean 0.000
_refine_ls_structure_factor_coef Fsqd
_refine_ls_weighting_details 'w=1/[\s^2^(Fo^2^)+(0.1183P)^2^] where P=(Fo^2^+2Fc^2^)/3'
_refine_ls_weighting_scheme calc
_refine_ls_wR_factor_gt 0.2165
_refine_ls_wR_factor_ref 0.2721
_reflns_Friedel_coverage 0.000
_reflns_number_gt 2884
_reflns_number_total 7584
_reflns_threshold_expression 'I > 2\s(I)'
_cod_data_source_file d1ra00175b2.cif
_cod_data_source_block 1
_cod_original_sg_symbol_H-M 'I 2/a'
_cod_database_code 7242425
_shelx_shelxl_version_number 2018/3
_shelx_space_group_comment
; 
The symmetry employed for this shelxl refinement is uniquely defined 
by the following loop, which should always be used as a source of 
symmetry information in preference to the above space-group names. 
They are only intended as comments. 
;
_shelx_estimated_absorpt_t_min 0.950
_shelx_estimated_absorpt_t_max 0.981

loop_
_space_group_symop_operation_xyz
'x, y, z'
'-x+1/2, y, -z'
'x+1/2, y+1/2, z+1/2'
'-x+1, y+1/2, -z+1/2'
'-x, -y, -z'
'x-1/2, -y, z'
'-x+1/2, -y+1/2, -z+1/2'
'x, -y+1/2, z+1/2'

loop_
_atom_site_label
_atom_site_type_symbol
_atom_site_fract_x
_atom_site_fract_y
_atom_site_fract_z
_atom_site_U_iso_or_equiv
_atom_site_adp_type
_atom_site_occupancy
_atom_site_site_symmetry_order
_atom_site_calc_flag
_atom_site_refinement_flags_posn
_atom_site_refinement_flags_adp
_atom_site_refinement_flags_occupancy
_atom_site_disorder_assembly
_atom_site_disorder_group
Li1 Li 0.3134(7) 0.1410(8) 0.4250(6) 0.054(5) Uani 1 1 d . . . . .
Li2 Li 0.3060(7) -0.0108(9) 0.4364(6) 0.057(5) Uani 1 1 d . . . . .
Li3 Li 0.250000 0.0100(11) 0.500000 0.035(5) Uani 1 2 d S TU P . .
Li4 Li 0.250000 0.1570(11) 0.500000 0.040(6) Uani 1 2 d S T P . .
Li5 Li 0.2051(7) 0.0660(9) 0.3944(6) 0.056(5) Uani 1 1 d . . . . .
O1 O 0.3108(2) 0.0562(3) 0.3866(2) 0.0519(18) Uani 1 1 d . . . . .
O2 O 0.2296(2) -0.0264(3) 0.4318(2) 0.0455(17) Uani 1 1 d . . . . .
O3 O 0.1898(2) 0.0766(3) 0.5062(2) 0.0436(16) Uani 1 1 d . . . . .
O4 O 0.2371(2) 0.1628(3) 0.4217(2) 0.0483(18) Uani 1 1 d . . . . .
C1 C 0.2812(4) 0.0453(5) 0.3397(4) 0.047(3) Uani 1 1 d . . . . .
C2 C 0.2612(4) 0.1085(5) 0.3070(3) 0.054(3) Uani 1 1 d . . . . .
C3 C 0.2311(4) 0.0974(6) 0.2559(4) 0.075(4) Uani 1 1 d . . . . .
H3 H 0.218366 0.140124 0.234589 0.090 Uiso 1 1 calc R U . . .
C4 C 0.2195(5) 0.0243(6) 0.2356(4) 0.067(3) Uani 1 1 d . . . . .
C5 C 0.2355(4) -0.0360(6) 0.2694(4) 0.064(3) Uani 1 1 d . . . . .
H5 H 0.226098 -0.085991 0.257208 0.077 Uiso 1 1 calc R U . . .
C6 C 0.2643(4) -0.0262(5) 0.3195(3) 0.050(3) Uani 1 1 d . . . . .
C7 C 0.1899(6) 0.0113(5) 0.1787(4) 0.084(3) Uani 1 1 d D U . . .
C8 C 0.1458(9) 0.0696(11) 0.1612(9) 0.101(7) Uani 0.67(3) 1 d D U P A 1
H8A H 0.161002 0.120119 0.170971 0.151 Uiso 0.67(3) 1 calc R U P A 1
H8B H 0.131503 0.066858 0.123679 0.151 Uiso 0.67(3) 1 calc R U P A 1
H8C H 0.116165 0.059771 0.177551 0.151 Uiso 0.67(3) 1 calc R U P A 1
C9 C 0.2338(9) 0.0281(17) 0.1463(7) 0.116(7) Uani 0.67(3) 1 d D U P A 1
H9A H 0.249069 0.078943 0.154546 0.174 Uiso 0.67(3) 1 calc R U P A 1
H9B H 0.263305 -0.009430 0.155246 0.174 Uiso 0.67(3) 1 calc R U P A 1
H9C H 0.215737 0.024905 0.109358 0.174 Uiso 0.67(3) 1 calc R U P A 1
C10 C 0.1682(11) -0.0666(9) 0.1645(8) 0.091(7) Uani 0.67(3) 1 d D U P A 1
H10A H 0.197734 -0.103609 0.176264 0.137 Uiso 0.67(3) 1 calc R U P A 1
H10B H 0.138713 -0.077267 0.180816 0.137 Uiso 0.67(3) 1 calc R U P A 1
H10C H 0.154051 -0.070180 0.126944 0.137 Uiso 0.67(3) 1 calc R U P A 1
C8X C 0.170(2) 0.0828(16) 0.1502(16) 0.079(8) Uani 0.33(3) 1 d D U P A 2
H8D H 0.201727 0.116511 0.152262 0.119 Uiso 0.33(3) 1 calc R U P A 2
H8E H 0.152890 0.071069 0.114074 0.119 Uiso 0.33(3) 1 calc R U P A 2
H8F H 0.144099 0.107809 0.165710 0.119 Uiso 0.33(3) 1 calc R U P A 2
C9X C 0.2313(16) -0.031(3) 0.1523(13) 0.108(9) Uani 0.33(3) 1 d D U P A 2
H9D H 0.244053 -0.077778 0.170947 0.162 Uiso 0.33(3) 1 calc R U P A 2
H9E H 0.212536 -0.042627 0.116377 0.162 Uiso 0.33(3) 1 calc R U P A 2
H9F H 0.262647 0.002239 0.153267 0.162 Uiso 0.33(3) 1 calc R U P A 2
C10X C 0.1426(15) -0.042(2) 0.1764(18) 0.094(10) Uani 0.33(3) 1 d D U P A 2
H10D H 0.156321 -0.088747 0.195313 0.142 Uiso 0.33(3) 1 calc R U P A 2
H10E H 0.116055 -0.017979 0.192010 0.142 Uiso 0.33(3) 1 calc R U P A 2
H10F H 0.124846 -0.054719 0.140374 0.142 Uiso 0.33(3) 1 calc R U P A 2
S1 S 0.28377(11) -0.10645(14) 0.35970(9) 0.0535(8) Uani 1 1 d . . . . .
C11 C 0.2043(4) -0.0899(5) 0.4128(4) 0.048(3) Uani 1 1 d . . . . .
C12 C 0.2233(4) -0.1306(5) 0.3759(3) 0.048(3) Uani 1 1 d . . . . .
C13 C 0.1930(4) -0.1950(5) 0.3531(3) 0.052(3) Uani 1 1 d . . . . .
H13 H 0.205014 -0.222285 0.327653 0.063 Uiso 1 1 calc R U . . .
C14 C 0.1471(4) -0.2198(5) 0.3663(4) 0.047(3) Uani 1 1 d . . . . .
C15 C 0.1298(4) -0.1810(5) 0.4031(4) 0.053(3) Uani 1 1 d . . . . .
H15 H 0.098198 -0.197346 0.412744 0.063 Uiso 1 1 calc R U . . .
C16 C 0.1588(4) -0.1167(5) 0.4267(3) 0.045(3) Uani 1 1 d . . . . .
C17 C 0.1149(4) -0.2891(6) 0.3388(4) 0.069(3) Uani 1 1 d D U . . .
C18 C 0.1016(8) -0.2792(10) 0.2827(5) 0.094(5) Uani 0.702(12) 1 d D U P B 1
H18A H 0.135200 -0.269331 0.272276 0.141 Uiso 0.702(12) 1 calc R U P B 1
H18B H 0.084199 -0.325421 0.265824 0.141 Uiso 0.702(12) 1 calc R U P B 1
H18C H 0.076427 -0.236410 0.272659 0.141 Uiso 0.702(12) 1 calc R U P B 1
C19 C 0.1534(7) -0.3573(9) 0.3516(8) 0.111(6) Uani 0.702(12) 1 d D U P B 1
H19A H 0.163423 -0.365991 0.388928 0.167 Uiso 0.702(12) 1 calc R U P B 1
H19B H 0.134845 -0.402231 0.333899 0.167 Uiso 0.702(12) 1 calc R U P B 1
H19C H 0.186444 -0.347255 0.340285 0.167 Uiso 0.702(12) 1 calc R U P B 1
C20 C 0.0646(6) -0.3042(9) 0.3557(6) 0.076(5) Uani 0.702(12) 1 d D U P B 1
H20A H 0.074172 -0.310576 0.393157 0.114 Uiso 0.702(12) 1 calc R U P B 1
H20B H 0.039263 -0.261436 0.345873 0.114 Uiso 0.702(12) 1 calc R U P B 1
H20C H 0.047035 -0.350446 0.339038 0.114 Uiso 0.702(12) 1 calc R U P B 1
C18X C 0.0605(10) -0.2596(19) 0.3107(15) 0.090(9) Uani 0.298(12) 1 d D U P B 2
H18D H 0.065137 -0.218786 0.287452 0.136 Uiso 0.298(12) 1 calc R U P B 2
H18E H 0.038892 -0.300550 0.290517 0.136 Uiso 0.298(12) 1 calc R U P B 2
H18F H 0.041534 -0.239951 0.335358 0.136 Uiso 0.298(12) 1 calc R U P B 2
C19X C 0.1408(15) -0.325(2) 0.2980(13) 0.085(8) Uani 0.298(12) 1 d D U P B 2
H19D H 0.144770 -0.286176 0.273201 0.128 Uiso 0.298(12) 1 calc R U P B 2
H19E H 0.176843 -0.345797 0.315185 0.128 Uiso 0.298(12) 1 calc R U P B 2
H19F H 0.117062 -0.365673 0.279904 0.128 Uiso 0.298(12) 1 calc R U P B 2
C20X C 0.1104(19) -0.3508(17) 0.3744(12) 0.092(9) Uani 0.298(12) 1 d D U P B 2
H20D H 0.147067 -0.368788 0.392308 0.139 Uiso 0.298(12) 1 calc R U P B 2
H20E H 0.091876 -0.331985 0.399707 0.139 Uiso 0.298(12) 1 calc R U P B 2
H20F H 0.089234 -0.392584 0.354866 0.139 Uiso 0.298(12) 1 calc R U P B 2
S2 S 0.13557(10) -0.07594(13) 0.47838(9) 0.0484(8) Uani 1 1 d . . . . .
C21 C 0.1405(4) 0.0800(5) 0.4719(3) 0.044(3) Uani 1 1 d . . . . .
C22 C 0.1086(4) 0.0154(5) 0.4563(3) 0.039(2) Uani 1 1 d . . . . .
C23 C 0.0546(4) 0.0196(6) 0.4266(3) 0.048(3) Uani 1 1 d . . . . .
H23 H 0.033635 -0.025248 0.417160 0.058 Uiso 1 1 calc R U . . .
C24 C 0.0319(4) 0.0894(6) 0.4110(3) 0.052(3) Uani 1 1 d . . . . .
C25 C 0.0629(4) 0.1536(5) 0.4222(3) 0.046(3) Uani 1 1 d . . . . .
H25 H 0.047628 0.201309 0.409788 0.055 Uiso 1 1 calc R U . . .
C26 C 0.1171(4) 0.1491(5) 0.4519(3) 0.052(3) Uani 1 1 d . . . . .
C27 C -0.0309(5) 0.0954(7) 0.3860(4) 0.069(3) Uani 1 1 d . . . . .
C28 C -0.0527(5) 0.0346(7) 0.3482(5) 0.098(4) Uani 1 1 d . . . . .
H28A H -0.045089 -0.014796 0.365171 0.147 Uiso 1 1 calc R U . . .
H28B H -0.035068 0.037451 0.319882 0.147 Uiso 1 1 calc R U . . .
H28C H -0.092300 0.041020 0.334572 0.147 Uiso 1 1 calc R U . . .
C29 C -0.0580(4) 0.0826(7) 0.4315(4) 0.087(4) Uani 1 1 d . . . . .
H29A H -0.097587 0.090486 0.419180 0.130 Uiso 1 1 calc R U . . .
H29B H -0.042576 0.118494 0.459322 0.130 Uiso 1 1 calc R U . . .
H29C H -0.050732 0.030702 0.444482 0.130 Uiso 1 1 calc R U . . .
C30 C -0.0483(4) 0.1727(6) 0.3611(4) 0.089(4) Uani 1 1 d . . . . .
H30A H -0.028169 0.183018 0.335262 0.133 Uiso 1 1 calc R U . . .
H30B H -0.040101 0.212188 0.387600 0.133 Uiso 1 1 calc R U . . .
H30C H -0.087648 0.172223 0.344442 0.133 Uiso 1 1 calc R U . . .
S3 S 0.15442(11) 0.23594(13) 0.46605(9) 0.0534(8) Uani 1 1 d . . . . .
C31 C 0.2094(4) 0.2170(5) 0.3919(4) 0.047(3) Uani 1 1 d . . . . .
C32 C 0.1668(4) 0.2541(5) 0.4052(4) 0.051(3) Uani 1 1 d . . . . .
C33 C 0.1321(5) 0.3052(5) 0.3718(4) 0.064(3) Uani 1 1 d . . . . .
H33 H 0.102704 0.328337 0.381886 0.077 Uiso 1 1 calc R U . . .
C34 C 0.1409(5) 0.3218(6) 0.3241(4) 0.066(3) Uani 1 1 d . . . . .
C35 C 0.1851(5) 0.2905(6) 0.3124(4) 0.067(3) Uani 1 1 d . . . . .
H35 H 0.192827 0.304928 0.281026 0.081 Uiso 1 1 calc R U . . .
C36 C 0.2204(4) 0.2375(5) 0.3443(4) 0.051(3) Uani 1 1 d . . . . .
C37 C 0.1008(5) 0.3700(7) 0.2852(4) 0.092(4) Uani 1 1 d D U . . .
C38 C 0.0428(6) 0.3324(9) 0.2749(6) 0.093(5) Uani 0.732(13) 1 d D U P C 1
H38A H 0.044364 0.280697 0.262158 0.139 Uiso 0.732(13) 1 calc R U P C 1
H38B H 0.031391 0.331037 0.307013 0.139 Uiso 0.732(13) 1 calc R U P C 1
H38C H 0.016358 0.362099 0.249089 0.139 Uiso 0.732(13) 1 calc R U P C 1
C39 C 0.0966(8) 0.4463(8) 0.3040(7) 0.106(6) Uani 0.732(13) 1 d D U P C 1
H39A H 0.070302 0.475401 0.277706 0.158 Uiso 0.732(13) 1 calc R U P C 1
H39B H 0.084146 0.444093 0.335535 0.158 Uiso 0.732(13) 1 calc R U P C 1
H39C H 0.132515 0.470922 0.311444 0.158 Uiso 0.732(13) 1 calc R U P C 1
C40 C 0.1123(8) 0.3686(12) 0.2320(6) 0.113(6) Uani 0.732(13) 1 d D U P C 1
H40A H 0.114716 0.316024 0.221194 0.170 Uiso 0.732(13) 1 calc R U P C 1
H40B H 0.082508 0.394378 0.207001 0.170 Uiso 0.732(13) 1 calc R U P C 1
H40C H 0.146903 0.394652 0.233770 0.170 Uiso 0.732(13) 1 calc R U P C 1
C38X C 0.0582(15) 0.407(2) 0.3083(14) 0.097(9) Uani 0.268(13) 1 d D U P C 2
H38D H 0.076235 0.428242 0.342199 0.146 Uiso 0.268(13) 1 calc R U P C 2
H38E H 0.039833 0.448113 0.285486 0.146 Uiso 0.268(13) 1 calc R U P C 2
H38F H 0.031076 0.369475 0.311828 0.146 Uiso 0.268(13) 1 calc R U P C 2
C39X C 0.1383(15) 0.434(2) 0.2792(16) 0.095(9) Uani 0.268(13) 1 d D U P C 2
H39D H 0.153229 0.458723 0.312609 0.143 Uiso 0.268(13) 1 calc R U P C 2
H39E H 0.168358 0.414161 0.266387 0.143 Uiso 0.268(13) 1 calc R U P C 2
H39F H 0.117550 0.471348 0.254584 0.143 Uiso 0.268(13) 1 calc R U P C 2
C40X C 0.079(2) 0.335(2) 0.2327(11) 0.102(10) Uani 0.268(13) 1 d D U P C 2
H40D H 0.053834 0.369985 0.210345 0.154 Uiso 0.268(13) 1 calc R U P C 2
H40E H 0.109933 0.324241 0.217798 0.154 Uiso 0.268(13) 1 calc R U P C 2
H40F H 0.060290 0.287531 0.235954 0.154 Uiso 0.268(13) 1 calc R U P C 2
S4 S 0.27952(11) 0.20223(14) 0.32904(9) 0.0575(8) Uani 1 1 d . . . . .
O5 O 0.1385(2) 0.0583(3) 0.3374(2) 0.0562(19) Uani 1 1 d . . . . .
C41 C 0.1126(5) -0.0116(6) 0.3146(4) 0.077(4) Uani 1 1 d . . . . .
H41A H 0.099615 -0.040690 0.340546 0.092 Uiso 1 1 calc R U . . .
H41B H 0.139517 -0.043161 0.303076 0.092 Uiso 1 1 calc R U . . .
C42 C 0.0665(6) 0.0060(7) 0.2707(5) 0.131(6) Uani 1 1 d . . . . .
H42A H 0.032592 -0.017834 0.274935 0.157 Uiso 1 1 calc R U . . .
H42B H 0.073524 -0.012618 0.238315 0.157 Uiso 1 1 calc R U . . .
C43 C 0.0615(5) 0.0888(7) 0.2698(5) 0.109(5) Uani 1 1 d . . . . .
H43A H 0.057654 0.108148 0.234453 0.131 Uiso 1 1 calc R U . . .
H43B H 0.028786 0.104292 0.280955 0.131 Uiso 1 1 calc R U . . .
C44 C 0.1112(5) 0.1192(6) 0.3051(4) 0.087(4) Uani 1 1 d . . . . .
H44A H 0.135506 0.140733 0.285304 0.105 Uiso 1 1 calc R U . . .
H44B H 0.101583 0.159879 0.326491 0.105 Uiso 1 1 calc R U . . .
O6 O 0.3857(3) 0.1899(3) 0.4402(2) 0.0578(17) Uani 1 1 d D U . . .
C45 C 0.4297(4) 0.1413(5) 0.4363(4) 0.068(3) Uani 1 1 d D U . . .
H45A H 0.416385 0.102677 0.409217 0.082 Uiso 1 1 calc R U . . .
H45B H 0.445118 0.115027 0.469449 0.082 Uiso 1 1 calc R U . . .
C46 C 0.4724(4) 0.1898(6) 0.4229(5) 0.089(3) Uani 1 1 d D U . . .
H46A H 0.487902 0.164840 0.396969 0.107 Uiso 0.559(19) 1 calc R U P D 1
H46B H 0.502389 0.201434 0.453882 0.107 Uiso 0.559(19) 1 calc R U P D 1
H46C H 0.468549 0.189691 0.385327 0.107 Uiso 0.441(19) 1 calc R U P D 2
H46D H 0.509658 0.172491 0.441023 0.107 Uiso 0.441(19) 1 calc R U P D 2
C47 C 0.4407(8) 0.2623(10) 0.4008(9) 0.083(4) Uani 0.559(19) 1 d D U P D 1
H47A H 0.464896 0.307237 0.406517 0.100 Uiso 0.559(19) 1 calc R U P D 1
H47B H 0.422948 0.257075 0.363467 0.100 Uiso 0.559(19) 1 calc R U P D 1
C48 C 0.3996(4) 0.2669(5) 0.4311(4) 0.074(3) Uani 1 1 d D U . . .
H48A H 0.415106 0.293416 0.464127 0.089 Uiso 0.559(19) 1 calc R U P D 1
H48B H 0.366761 0.294812 0.411594 0.089 Uiso 0.559(19) 1 calc R U P D 1
H48C H 0.387495 0.302116 0.454533 0.089 Uiso 0.441(19) 1 calc R U P D 2
H48D H 0.382119 0.281940 0.395042 0.089 Uiso 0.441(19) 1 calc R U P D 2
C47X C 0.4608(7) 0.2679(10) 0.4414(12) 0.086(5) Uani 0.441(19) 1 d D U P D 2
H47C H 0.478722 0.274759 0.478527 0.103 Uiso 0.441(19) 1 calc R U P D 2
H47D H 0.473141 0.308407 0.421562 0.103 Uiso 0.441(19) 1 calc R U P D 2
O7 O 0.0194(10) 0.3723(10) 0.4252(11) 0.369(10) Uani 1 1 d D U . . .
C49 C 0.0501(14) 0.4247(16) 0.4666(11) 0.386(11) Uani 1 1 d D U . . .
H49A H 0.031070 0.430064 0.494157 0.464 Uiso 1 1 calc R U . . .
H49B H 0.087670 0.405859 0.481873 0.464 Uiso 1 1 calc R U . . .
C50 C 0.0512(13) 0.4940(13) 0.4413(14) 0.391(11) Uani 1 1 d D U . . .
H50A H 0.056197 0.536451 0.466195 0.469 Uiso 1 1 calc R U . . .
H50B H 0.081747 0.494797 0.424670 0.469 Uiso 1 1 calc R U . . .
C51 C 0.0038(15) 0.5002(13) 0.4064(14) 0.392(12) Uani 1 1 d D U . . .
H51A H 0.008240 0.530158 0.376621 0.470 Uiso 1 1 calc R U . . .
H51B H -0.023119 0.526270 0.421289 0.470 Uiso 1 1 calc R U . . .
C52 C -0.0148(13) 0.4269(16) 0.3903(13) 0.382(11) Uani 1 1 d D U . . .
H52A H -0.012378 0.418135 0.354570 0.458 Uiso 1 1 calc R U . . .
H52B H -0.053501 0.421137 0.390934 0.458 Uiso 1 1 calc R U . . .
O8 O 0.1978(7) 0.7123(10) 0.5394(7) 0.243(6) Uani 1 1 d D U . . .
C53 C 0.1524(9) 0.7318(12) 0.5623(9) 0.218(7) Uani 1 1 d D U . . .
H53A H 0.159711 0.712068 0.597949 0.262 Uiso 1 1 calc R U . . .
H53B H 0.147642 0.787439 0.563147 0.262 Uiso 1 1 calc R U . . .
C54 C 0.1065(7) 0.6984(12) 0.5312(9) 0.210(6) Uani 1 1 d D U . . .
H54A H 0.080363 0.685266 0.551540 0.252 Uiso 1 1 calc R U . . .
H54B H 0.088213 0.733484 0.503302 0.252 Uiso 1 1 calc R U . . .
C55 C 0.1220(9) 0.6384(12) 0.5122(9) 0.221(7) Uani 1 1 d D U . . .
H55A H 0.104469 0.636504 0.474758 0.265 Uiso 1 1 calc R U . . .
H55B H 0.110126 0.593279 0.528264 0.265 Uiso 1 1 calc R U . . .
C56 C 0.1781(9) 0.6367(12) 0.5205(10) 0.236(7) Uani 1 1 d D U . . .
H56A H 0.188008 0.625235 0.488008 0.283 Uiso 1 1 calc R U . . .
H56B H 0.194472 0.597571 0.546300 0.283 Uiso 1 1 calc R U . . .

loop_
_atom_site_aniso_label
_atom_site_aniso_U_11
_atom_site_aniso_U_22
_atom_site_aniso_U_33
_atom_site_aniso_U_23
_atom_site_aniso_U_13
_atom_site_aniso_U_12
Li1 0.072(13) 0.038(10) 0.046(10) 0.006(7) 0.005(9) 0.004(8)
Li2 0.054(12) 0.053(11) 0.058(11) 0.006(8) 0.003(9) 0.022(9)
Li3 0.034(9) 0.041(9) 0.025(8) 0.000 -0.002(7) 0.000
Li4 0.066(16) 0.037(13) 0.026(12) 0.000 0.027(11) 0.000
Li5 0.083(13) 0.048(11) 0.028(9) -0.001(7) 0.000(9) 0.016(9)
O1 0.055(5) 0.050(4) 0.040(4) -0.003(3) -0.005(4) -0.006(3)
O2 0.060(5) 0.040(4) 0.028(3) -0.006(3) -0.004(3) -0.008(3)
O3 0.047(4) 0.043(4) 0.028(3) 0.001(3) -0.012(3) 0.005(3)
O4 0.060(5) 0.041(4) 0.032(4) 0.012(3) -0.010(3) 0.005(3)
C1 0.043(7) 0.052(7) 0.041(7) -0.007(5) 0.002(5) 0.003(5)
C2 0.071(8) 0.045(6) 0.038(6) 0.003(5) -0.001(5) -0.006(5)
C3 0.103(10) 0.068(8) 0.032(6) 0.010(5) -0.022(6) -0.016(7)
C4 0.090(9) 0.050(7) 0.043(7) -0.012(6) -0.017(6) -0.008(6)
C5 0.085(9) 0.044(7) 0.053(7) 0.001(6) -0.002(6) 0.000(6)
C6 0.067(8) 0.057(7) 0.022(6) 0.002(5) 0.004(5) -0.010(6)
C7 0.134(10) 0.068(6) 0.036(6) 0.004(5) -0.003(6) -0.017(5)
C8 0.128(14) 0.079(10) 0.057(13) -0.003(9) -0.041(10) -0.019(9)
C9 0.170(14) 0.117(17) 0.057(11) -0.013(12) 0.024(10) -0.039(11)
C10 0.133(16) 0.078(7) 0.035(11) -0.011(9) -0.026(11) -0.025(8)
C8X 0.112(16) 0.088(11) 0.029(13) 0.019(9) 0.003(12) -0.015(10)
C9X 0.166(19) 0.104(19) 0.040(16) -0.011(17) 0.000(13) 0.007(15)
C10X 0.140(18) 0.065(17) 0.05(2) 0.003(17) -0.031(16) -0.027(14)
S1 0.0597(19) 0.0503(17) 0.0447(16) -0.0023(13) 0.0036(13) -0.0014(14)
C11 0.065(8) 0.018(6) 0.043(6) 0.011(5) -0.017(6) -0.001(5)
C12 0.064(7) 0.037(6) 0.033(6) -0.015(5) -0.006(5) 0.009(5)
C13 0.065(8) 0.055(7) 0.026(6) -0.002(5) -0.008(5) 0.014(6)
C14 0.046(7) 0.049(7) 0.043(6) -0.003(5) 0.003(5) -0.001(5)
C15 0.054(7) 0.030(6) 0.064(7) 0.010(5) -0.003(6) 0.006(5)
C16 0.058(7) 0.034(6) 0.033(6) 0.009(5) -0.009(5) -0.013(5)
C17 0.069(7) 0.055(6) 0.073(6) -0.019(5) 0.002(5) -0.021(5)
C18 0.092(13) 0.107(13) 0.065(6) -0.043(8) -0.010(7) -0.059(10)
C19 0.096(12) 0.066(10) 0.151(14) -0.037(9) -0.004(11) -0.001(8)
C20 0.067(9) 0.058(10) 0.090(10) -0.025(9) -0.002(8) -0.042(7)
C18X 0.069(12) 0.079(17) 0.097(19) -0.047(14) -0.023(12) -0.024(13)
C19X 0.095(18) 0.078(19) 0.072(15) -0.029(13) 0.005(14) -0.015(14)
C20X 0.11(2) 0.068(16) 0.099(17) -0.012(11) 0.020(14) -0.043(14)
S2 0.0597(18) 0.0411(15) 0.0363(15) -0.0017(12) -0.0016(13) -0.0017(13)
C21 0.035(6) 0.046(6) 0.040(6) -0.001(5) -0.009(5) 0.011(5)
C22 0.054(7) 0.031(6) 0.029(5) 0.001(4) 0.004(5) 0.002(5)
C23 0.044(7) 0.057(7) 0.037(6) -0.009(5) -0.001(5) 0.011(5)
C24 0.045(7) 0.058(7) 0.044(6) -0.007(5) -0.002(5) 0.012(6)
C25 0.063(8) 0.036(6) 0.027(5) -0.003(4) -0.007(5) 0.006(5)
C26 0.068(8) 0.053(7) 0.026(6) -0.007(5) -0.002(5) -0.001(6)
C27 0.068(9) 0.094(9) 0.041(7) -0.008(6) 0.007(6) 0.010(7)
C28 0.084(10) 0.096(10) 0.088(9) -0.013(8) -0.025(8) 0.012(8)
C29 0.043(7) 0.120(11) 0.091(10) -0.003(8) 0.007(7) 0.008(7)
C30 0.058(8) 0.084(9) 0.095(9) 0.017(7) -0.031(7) 0.017(7)
S3 0.0644(19) 0.0435(16) 0.0416(16) 0.0005(12) -0.0052(13) 0.0026(13)
C31 0.037(7) 0.044(7) 0.053(7) -0.006(5) 0.002(6) -0.003(5)
C32 0.066(8) 0.036(6) 0.046(6) 0.007(5) 0.003(6) -0.009(6)
C33 0.086(9) 0.037(6) 0.054(7) 0.013(5) -0.007(6) 0.000(6)
C34 0.078(9) 0.046(7) 0.065(9) 0.012(6) 0.000(7) 0.017(6)
C35 0.096(10) 0.052(7) 0.033(6) 0.010(5) -0.022(7) -0.009(7)
C36 0.067(8) 0.043(6) 0.034(6) -0.004(5) -0.002(5) -0.019(5)
C37 0.089(8) 0.080(7) 0.078(6) 0.030(6) -0.028(7) 0.015(6)
C38 0.093(10) 0.082(10) 0.070(11) 0.022(9) -0.036(8) 0.008(7)
C39 0.093(14) 0.070(8) 0.116(12) 0.028(8) -0.037(11) 0.013(8)
C40 0.111(14) 0.125(15) 0.077(8) 0.052(9) -0.023(9) 0.023(11)
C38X 0.091(18) 0.09(2) 0.085(16) 0.051(15) -0.021(14) 0.027(14)
C39X 0.106(18) 0.085(17) 0.07(2) 0.032(15) -0.012(15) 0.013(12)
C40X 0.10(2) 0.101(19) 0.071(13) 0.036(13) -0.041(14) 0.015(16)
S4 0.074(2) 0.0510(17) 0.0391(16) 0.0029(13) -0.0005(14) -0.0121(15)
O5 0.055(5) 0.049(4) 0.051(4) 0.007(3) -0.012(3) 0.001(3)
C41 0.098(10) 0.061(8) 0.060(8) -0.004(6) 0.000(7) -0.009(7)
C42 0.129(13) 0.068(10) 0.135(13) -0.001(8) -0.073(10) 0.014(8)
C43 0.093(11) 0.092(11) 0.109(11) 0.016(8) -0.036(9) 0.007(8)
C44 0.099(10) 0.062(8) 0.074(8) -0.002(7) -0.025(7) -0.005(7)
O6 0.068(4) 0.050(4) 0.048(4) -0.001(3) 0.002(3) -0.013(3)
C45 0.072(7) 0.064(5) 0.062(6) 0.009(5) 0.006(5) -0.002(4)
C46 0.075(6) 0.087(7) 0.104(8) 0.008(6) 0.021(6) -0.009(5)
C47 0.085(10) 0.067(8) 0.097(11) 0.007(8) 0.023(7) -0.021(6)
C48 0.082(6) 0.055(4) 0.079(7) 0.007(5) 0.011(5) -0.015(4)
C47X 0.083(7) 0.079(7) 0.094(12) 0.003(9) 0.021(10) -0.026(7)
O7 0.36(2) 0.182(14) 0.46(3) 0.012(14) -0.072(18) 0.020(13)
C49 0.38(2) 0.185(18) 0.47(3) 0.027(15) -0.098(18) 0.000(17)
C50 0.39(3) 0.183(16) 0.48(3) 0.029(16) -0.103(19) 0.009(17)
C51 0.37(3) 0.190(15) 0.50(3) 0.030(17) -0.10(2) 0.020(17)
C52 0.35(2) 0.201(17) 0.48(3) 0.015(17) -0.091(18) 0.022(16)
O8 0.241(13) 0.216(12) 0.251(14) -0.064(10) 0.028(11) -0.018(11)
C53 0.256(16) 0.156(12) 0.221(15) -0.073(9) 0.023(12) -0.007(13)
C54 0.242(13) 0.172(15) 0.202(15) -0.055(11) 0.033(12) -0.014(12)
C55 0.277(15) 0.185(14) 0.193(14) -0.080(10) 0.049(15) -0.037(12)
C56 0.279(16) 0.202(13) 0.216(14) -0.077(11) 0.048(15) 0.011(12)

loop_
_atom_type_symbol
_atom_type_description
_atom_type_scat_dispersion_real
_atom_type_scat_dispersion_imag
_atom_type_scat_source
C C 0.0033 0.0016 'International Tables Vol C Tables 4.2.6.8 and 6.1.1.4'
H H 0.0000 0.0000 'International Tables Vol C Tables 4.2.6.8 and 6.1.1.4'
Li Li -0.0003 0.0001 'International Tables Vol C Tables 4.2.6.8 and 6.1.1.4'
O O 0.0106 0.0060 'International Tables Vol C Tables 4.2.6.8 and 6.1.1.4'
S S 0.1246 0.1234 'International Tables Vol C Tables 4.2.6.8 and 6.1.1.4'

loop_
_geom_angle_atom_site_label_1
_geom_angle_atom_site_label_2
_geom_angle_atom_site_label_3
_geom_angle
_geom_angle_site_symmetry_1
_geom_angle_site_symmetry_3
_geom_angle_publ_flag
O1 Li1 O4 104.5(8) . . ?
O1 Li1 O6 112.0(9) . . ?
O4 Li1 O6 141.3(9) . . ?
O1 Li1 O3 92.7(7) . 2_556 ?
O4 Li1 O3 83.4(7) . 2_556 ?
O6 Li1 O3 106.9(7) . 2_556 ?
O1 Li2 O2 107.9(8) . . ?
O1 Li2 O3 93.5(7) . 2_556 ?
O2 Li2 O3 90.4(7) . 2_556 ?
O2 Li3 O2 140.1(11) 2_556 . ?
O2 Li3 O3 98.2(3) 2_556 . ?
O2 Li3 O3 105.4(3) . . ?
O2 Li3 O3 105.4(3) 2_556 2_556 ?
O2 Li3 O3 98.2(3) . 2_556 ?
O3 Li3 O3 106.6(9) . 2_556 ?
O4 Li4 O4 174.3(11) 2_556 . ?
O4 Li4 O3 82.9(4) 2_556 . ?
O4 Li4 O3 101.0(5) . . ?
O4 Li4 O3 101.0(5) 2_556 2_556 ?
O4 Li4 O3 82.9(4) . 2_556 ?
O3 Li4 O3 95.9(8) . 2_556 ?
O2 Li5 O4 119.9(8) . . ?
O2 Li5 O5 116.2(9) . . ?
O4 Li5 O5 122.7(8) . . ?
C1 O1 Li1 126.9(7) . . ?
C1 O1 Li2 119.1(8) . . ?
Li1 O1 Li2 96.8(8) . . ?
C11 O2 Li3 130.2(7) . . ?
C11 O2 Li2 121.4(8) . . ?
Li3 O2 Li2 82.8(5) . . ?
C11 O2 Li5 117.2(7) . . ?
Li3 O2 Li5 100.9(7) . . ?
Li2 O2 Li5 95.3(8) . . ?
C21 O3 Li3 124.8(6) . . ?
C21 O3 Li4 118.2(6) . . ?
Li3 O3 Li4 78.8(6) . . ?
C21 O3 Li2 112.6(7) . 2_556 ?
Li3 O3 Li2 75.0(6) . 2_556 ?
Li4 O3 Li2 129.1(5) . 2_556 ?
C21 O3 Li1 108.8(7) . 2_556 ?
Li3 O3 Li1 125.6(5) . 2_556 ?
Li4 O3 Li1 84.5(5) . 2_556 ?
Li2 O3 Li1 76.9(6) 2_556 2_556 ?
C31 O4 Li1 122.1(7) . . ?
C31 O4 Li5 107.6(7) . . ?
Li1 O4 Li5 98.8(7) . . ?
C31 O4 Li4 125.1(7) . . ?
Li1 O4 Li4 93.2(5) . . ?
Li5 O4 Li4 106.4(7) . . ?
O1 C1 C6 123.4(9) . . ?
O1 C1 C2 120.1(8) . . ?
C6 C1 C2 116.4(8) . . ?
O1 C1 Li2 36.0(5) . . ?
C6 C1 Li2 90.8(7) . . ?
C2 C1 Li2 146.6(8) . . ?
O1 C1 Li5 76.5(6) . . ?
C6 C1 Li5 98.2(7) . . ?
C2 C1 Li5 92.4(7) . . ?
Li2 C1 Li5 63.2(5) . . ?
C3 C2 C1 120.6(9) . . ?
C3 C2 S4 119.0(7) . . ?
C1 C2 S4 120.2(7) . . ?
C2 C3 C4 121.0(9) . . ?
C2 C3 H3 119.5 . . ?
C4 C3 H3 119.5 . . ?
C5 C4 C3 117.0(9) . . ?
C5 C4 C7 121.4(9) . . ?
C3 C4 C7 121.5(9) . . ?
C6 C5 C4 122.6(9) . . ?
C6 C5 H5 118.7 . . ?
C4 C5 H5 118.7 . . ?
C5 C6 C1 122.0(9) . . ?
C5 C6 S1 119.5(8) . . ?
C1 C6 S1 118.5(7) . . ?
C10 C7 C8 111.0(14) . . ?
C8X C7 C10X 111(2) . . ?
C8X C7 C4 113.2(19) . . ?
C10 C7 C4 116.3(11) . . ?
C8 C7 C4 109.8(12) . . ?
C10X C7 C4 108.0(19) . . ?
C8X C7 C9X 109.4(18) . . ?
C10X C7 C9X 107.2(16) . . ?
C4 C7 C9X 107.9(17) . . ?
C10 C7 C9 106.8(12) . . ?
C8 C7 C9 105.5(12) . . ?
C4 C7 C9 106.6(11) . . ?
C7 C8 H8A 109.5 . . ?
C7 C8 H8B 109.5 . . ?
H8A C8 H8B 109.5 . . ?
C7 C8 H8C 109.5 . . ?
H8A C8 H8C 109.5 . . ?
H8B C8 H8C 109.5 . . ?
C7 C9 H9A 109.5 . . ?
C7 C9 H9B 109.5 . . ?
H9A C9 H9B 109.5 . . ?
C7 C9 H9C 109.5 . . ?
H9A C9 H9C 109.5 . . ?
H9B C9 H9C 109.5 . . ?
C7 C10 H10A 109.5 . . ?
C7 C10 H10B 109.5 . . ?
H10A C10 H10B 109.5 . . ?
C7 C10 H10C 109.5 . . ?
H10A C10 H10C 109.5 . . ?
H10B C10 H10C 109.5 . . ?
C7 C8X H8D 109.5 . . ?
C7 C8X H8E 109.5 . . ?
H8D C8X H8E 109.5 . . ?
C7 C8X H8F 109.5 . . ?
H8D C8X H8F 109.5 . . ?
H8E C8X H8F 109.5 . . ?
C7 C9X H9D 109.5 . . ?
C7 C9X H9E 109.5 . . ?
H9D C9X H9E 109.5 . . ?
C7 C9X H9F 109.5 . . ?
H9D C9X H9F 109.5 . . ?
H9E C9X H9F 109.5 . . ?
C7 C10X H10D 109.5 . . ?
C7 C10X H10E 109.5 . . ?
H10D C10X H10E 109.5 . . ?
C7 C10X H10F 109.5 . . ?
H10D C10X H10F 109.5 . . ?
H10E C10X H10F 109.5 . . ?
C12 S1 C6 103.0(4) . . ?
C12 S1 Li2 89.0(5) . . ?
C6 S1 Li2 86.1(5) . . ?
O2 C11 C16 122.5(10) . . ?
O2 C11 C12 119.0(10) . . ?
C16 C11 C12 118.6(9) . . ?
C11 C12 C13 117.9(10) . . ?
C11 C12 S1 122.2(7) . . ?
C13 C12 S1 119.8(8) . . ?
C14 C13 C12 122.8(9) . . ?
C14 C13 H13 118.6 . . ?
C12 C13 H13 118.6 . . ?
C15 C14 C13 118.8(9) . . ?
C15 C14 C17 120.9(10) . . ?
C13 C14 C17 120.3(10) . . ?
C14 C15 C16 120.2(10) . . ?
C14 C15 H15 119.9 . . ?
C16 C15 H15 119.9 . . ?
C11 C16 C15 121.7(9) . . ?
C11 C16 S2 122.5(7) . . ?
C15 C16 S2 115.7(8) . . ?
C20X C17 C18X 112(2) . . ?
C18 C17 C20 110.5(11) . . ?
C18 C17 C19 106.6(12) . . ?
C20 C17 C19 109.7(11) . . ?
C18 C17 C14 110.4(9) . . ?
C20X C17 C14 113.3(16) . . ?
C18X C17 C14 105.6(15) . . ?
C20 C17 C14 112.6(10) . . ?
C19 C17 C14 106.9(10) . . ?
C20X C17 C19X 106.0(18) . . ?
C18X C17 C19X 106.8(16) . . ?
C14 C17 C19X 113.2(16) . . ?
C17 C18 H18A 109.5 . . ?
C17 C18 H18B 109.5 . . ?
H18A C18 H18B 109.5 . . ?
C17 C18 H18C 109.5 . . ?
H18A C18 H18C 109.5 . . ?
H18B C18 H18C 109.5 . . ?
C17 C19 H19A 109.5 . . ?
C17 C19 H19B 109.5 . . ?
H19A C19 H19B 109.5 . . ?
C17 C19 H19C 109.5 . . ?
H19A C19 H19C 109.5 . . ?
H19B C19 H19C 109.5 . . ?
C17 C20 H20A 109.5 . . ?
C17 C20 H20B 109.5 . . ?
H20A C20 H20B 109.5 . . ?
C17 C20 H20C 109.5 . . ?
H20A C20 H20C 109.5 . . ?
H20B C20 H20C 109.5 . . ?
C17 C18X H18D 109.5 . . ?
C17 C18X H18E 109.5 . . ?
H18D C18X H18E 109.5 . . ?
C17 C18X H18F 109.5 . . ?
H18D C18X H18F 109.5 . . ?
H18E C18X H18F 109.5 . . ?
C17 C19X H19D 109.5 . . ?
C17 C19X H19E 109.5 . . ?
H19D C19X H19E 109.5 . . ?
C17 C19X H19F 109.5 . . ?
H19D C19X H19F 109.5 . . ?
H19E C19X H19F 109.5 . . ?
C17 C20X H20D 109.5 . . ?
C17 C20X H20E 109.5 . . ?
H20D C20X H20E 109.5 . . ?
C17 C20X H20F 109.5 . . ?
H20D C20X H20F 109.5 . . ?
H20E C20X H20F 109.5 . . ?
C22 S2 C16 106.1(4) . . ?
C22 S2 Li2 88.5(5) . 2_556 ?
C16 S2 Li2 128.5(5) . 2_556 ?
O3 C21 C22 121.9(8) . . ?
O3 C21 C26 121.7(8) . . ?
C22 C21 C26 116.2(8) . . ?
C23 C22 C21 122.2(8) . . ?
C23 C22 S2 118.0(7) . . ?
C21 C22 S2 119.7(7) . . ?
C24 C23 C22 119.3(9) . . ?
C24 C23 H23 120.3 . . ?
C22 C23 H23 120.3 . . ?
C25 C24 C23 120.4(9) . . ?
C25 C24 C27 120.0(9) . . ?
C23 C24 C27 119.3(10) . . ?
C24 C25 C26 120.0(9) . . ?
C24 C25 H25 120.0 . . ?
C26 C25 H25 120.0 . . ?
C25 C26 C21 121.6(9) . . ?
C25 C26 S3 117.2(7) . . ?
C21 C26 S3 121.2(8) . . ?
C28 C27 C30 109.4(9) . . ?
C28 C27 C24 113.5(9) . . ?
C30 C27 C24 113.1(9) . . ?
C28 C27 C29 105.7(10) . . ?
C30 C27 C29 109.7(9) . . ?
C24 C27 C29 105.1(8) . . ?
C27 C28 H28A 109.5 . . ?
C27 C28 H28B 109.5 . . ?
H28A C28 H28B 109.5 . . ?
C27 C28 H28C 109.5 . . ?
H28A C28 H28C 109.5 . . ?
H28B C28 H28C 109.5 . . ?
C27 C29 H29A 109.5 . . ?
C27 C29 H29B 109.5 . . ?
H29A C29 H29B 109.5 . . ?
C27 C29 H29C 109.5 . . ?
H29A C29 H29C 109.5 . . ?
H29B C29 H29C 109.5 . . ?
C27 C30 H30A 109.5 . . ?
C27 C30 H30B 109.5 . . ?
H30A C30 H30B 109.5 . . ?
C27 C30 H30C 109.5 . . ?
H30A C30 H30C 109.5 . . ?
H30B C30 H30C 109.5 . . ?
C32 S3 C26 99.8(4) . . ?
C32 S3 Li4 92.6(4) . . ?
C26 S3 Li4 90.4(5) . . ?
O4 C31 C32 120.6(9) . . ?
O4 C31 C36 121.9(9) . . ?
C32 C31 C36 117.4(9) . . ?
O4 C31 Li5 44.2(5) . . ?
C32 C31 Li5 115.2(8) . . ?
C36 C31 Li5 107.2(7) . . ?
C31 C32 C33 122.4(10) . . ?
C31 C32 S3 119.4(8) . . ?
C33 C32 S3 118.2(9) . . ?
C34 C33 C32 120.1(11) . . ?
C34 C33 H33 120.0 . . ?
C32 C33 H33 120.0 . . ?
C35 C34 C33 117.9(10) . . ?
C35 C34 C37 120.9(11) . . ?
C33 C34 C37 121.1(11) . . ?
C34 C35 C36 123.8(11) . . ?
C34 C35 H35 118.1 . . ?
C36 C35 H35 118.1 . . ?
C35 C36 C31 118.0(10) . . ?
C35 C36 S4 122.1(9) . . ?
C31 C36 S4 119.8(7) . . ?
C39 C37 C34 112.2(11) . . ?
C40X C37 C34 115.3(19) . . ?
C40X C37 C39X 106.8(18) . . ?
C34 C37 C39X 99.8(17) . . ?
C40X C37 C38X 116(2) . . ?
C34 C37 C38X 112.3(17) . . ?
C39X C37 C38X 104.5(19) . . ?
C39 C37 C40 112.8(12) . . ?
C34 C37 C40 112.3(11) . . ?
C39 C37 C38 107.6(11) . . ?
C34 C37 C38 108.2(10) . . ?
C40 C37 C38 103.1(12) . . ?
C37 C38 H38A 109.5 . . ?
C37 C38 H38B 109.5 . . ?
H38A C38 H38B 109.5 . . ?
C37 C38 H38C 109.5 . . ?
H38A C38 H38C 109.5 . . ?
H38B C38 H38C 109.5 . . ?
C37 C39 H39A 109.5 . . ?
C37 C39 H39B 109.5 . . ?
H39A C39 H39B 109.5 . . ?
C37 C39 H39C 109.5 . . ?
H39A C39 H39C 109.5 . . ?
H39B C39 H39C 109.5 . . ?
C37 C40 H40A 109.5 . . ?
C37 C40 H40B 109.5 . . ?
H40A C40 H40B 109.5 . . ?
C37 C40 H40C 109.5 . . ?
H40A C40 H40C 109.5 . . ?
H40B C40 H40C 109.5 . . ?
C37 C38X H38D 109.5 . . ?
C37 C38X H38E 109.5 . . ?
H38D C38X H38E 109.5 . . ?
C37 C38X H38F 109.5 . . ?
H38D C38X H38F 109.5 . . ?
H38E C38X H38F 109.5 . . ?
C37 C39X H39D 109.5 . . ?
C37 C39X H39E 109.5 . . ?
H39D C39X H39E 109.5 . . ?
C37 C39X H39F 109.5 . . ?
H39D C39X H39F 109.5 . . ?
H39E C39X H39F 109.5 . . ?
C37 C40X H40D 109.5 . . ?
C37 C40X H40E 109.5 . . ?
H40D C40X H40E 109.5 . . ?
C37 C40X H40F 109.5 . . ?
H40D C40X H40F 109.5 . . ?
H40E C40X H40F 109.5 . . ?
C36 S4 C2 104.1(4) . . ?
C36 S4 Li1 89.7(5) . . ?
C2 S4 Li1 86.3(4) . . ?
C44 O5 C41 106.6(7) . . ?
C44 O5 Li5 126.8(7) . . ?
C41 O5 Li5 125.9(7) . . ?
O5 C41 C42 109.6(9) . . ?
O5 C41 H41A 109.7 . . ?
C42 C41 H41A 109.7 . . ?
O5 C41 H41B 109.7 . . ?
C42 C41 H41B 109.7 . . ?
H41A C41 H41B 108.2 . . ?
C41 C42 C43 106.0(10) . . ?
C41 C42 H42A 110.5 . . ?
C43 C42 H42A 110.5 . . ?
C41 C42 H42B 110.5 . . ?
C43 C42 H42B 110.5 . . ?
H42A C42 H42B 108.7 . . ?
C44 C43 C42 107.3(10) . . ?
C44 C43 H43A 110.3 . . ?
C42 C43 H43A 110.3 . . ?
C44 C43 H43B 110.3 . . ?
C42 C43 H43B 110.3 . . ?
H43A C43 H43B 108.5 . . ?
O5 C44 C43 108.3(9) . . ?
O5 C44 H44A 110.0 . . ?
C43 C44 H44A 110.0 . . ?
O5 C44 H44B 110.0 . . ?
C43 C44 H44B 110.0 . . ?
H44A C44 H44B 108.4 . . ?
C45 O6 C48 108.8(8) . . ?
C45 O6 Li1 115.0(7) . . ?
C48 O6 Li1 129.4(7) . . ?
O6 C45 C46 107.5(8) . . ?
O6 C45 H45A 110.2 . . ?
C46 C45 H45A 110.2 . . ?
O6 C45 H45B 110.2 . . ?
C46 C45 H45B 110.2 . . ?
H45A C45 H45B 108.5 . . ?
C45 C46 C47X 103.2(10) . . ?
C45 C46 C47 103.4(9) . . ?
C45 C46 H46A 111.1 . . ?
C47 C46 H46A 111.1 . . ?
C45 C46 H46B 111.1 . . ?
C47 C46 H46B 111.1 . . ?
H46A C46 H46B 109.1 . . ?
C45 C46 H46C 111.1 . . ?
C47X C46 H46C 111.1 . . ?
C45 C46 H46D 111.1 . . ?
C47X C46 H46D 111.1 . . ?
H46C C46 H46D 109.1 . . ?
C48 C47 C46 101.7(10) . . ?
C48 C47 H47A 111.4 . . ?
C46 C47 H47A 111.4 . . ?
C48 C47 H47B 111.4 . . ?
C46 C47 H47B 111.4 . . ?
H47A C47 H47B 109.3 . . ?
O6 C48 C47 106.3(9) . . ?
O6 C48 C47X 105.5(10) . . ?
O6 C48 H48A 110.5 . . ?
C47 C48 H48A 110.5 . . ?
O6 C48 H48B 110.5 . . ?
C47 C48 H48B 110.5 . . ?
H48A C48 H48B 108.7 . . ?
O6 C48 H48C 110.6 . . ?
C47X C48 H48C 110.6 . . ?
O6 C48 H48D 110.6 . . ?
C47X C48 H48D 110.6 . . ?
H48C C48 H48D 108.8 . . ?
C48 C47X C46 102.0(10) . . ?
C48 C47X H47C 111.4 . . ?
C46 C47X H47C 111.4 . . ?
C48 C47X H47D 111.4 . . ?
C46 C47X H47D 111.4 . . ?
H47C C47X H47D 109.2 . . ?
C52 O7 C49 100.0(18) . . ?
C50 C49 O7 104.6(19) . . ?
C50 C49 H49A 110.8 . . ?
O7 C49 H49A 110.8 . . ?
C50 C49 H49B 110.8 . . ?
O7 C49 H49B 110.8 . . ?
H49A C49 H49B 108.9 . . ?
C51 C50 C49 106.6(19) . . ?
C51 C50 H50A 110.4 . . ?
C49 C50 H50A 110.4 . . ?
C51 C50 H50B 110.4 . . ?
C49 C50 H50B 110.4 . . ?
H50A C50 H50B 108.6 . . ?
C50 C51 C52 108.2(17) . . ?
C50 C51 H51A 110.1 . . ?
C52 C51 H51A 110.1 . . ?
C50 C51 H51B 110.1 . . ?
C52 C51 H51B 110.1 . . ?
H51A C51 H51B 108.4 . . ?
C51 C52 O7 108.4(17) . . ?
C51 C52 H52A 110.0 . . ?
O7 C52 H52A 110.0 . . ?
C51 C52 H52B 110.0 . . ?
O7 C52 H52B 110.0 . . ?
H52A C52 H52B 108.4 . . ?
C56 O8 C53 97.3(16) . . ?
C54 C53 O8 105.7(16) . . ?
C54 C53 H53A 110.6 . . ?
O8 C53 H53A 110.6 . . ?
C54 C53 H53B 110.6 . . ?
O8 C53 H53B 110.6 . . ?
H53A C53 H53B 108.7 . . ?
C55 C54 C53 107.4(14) . . ?
C55 C54 H54A 110.2 . . ?
C53 C54 H54A 110.2 . . ?
C55 C54 H54B 110.2 . . ?
C53 C54 H54B 110.2 . . ?
H54A C54 H54B 108.5 . . ?
C54 C55 C56 111.4(15) . . ?
C54 C55 H55A 109.3 . . ?
C56 C55 H55A 109.3 . . ?
C54 C55 H55B 109.3 . . ?
C56 C55 H55B 109.3 . . ?
H55A C55 H55B 108.0 . . ?
C55 C56 O8 106.1(16) . . ?
C55 C56 H56A 110.5 . . ?
O8 C56 H56A 110.5 . . ?
C55 C56 H56B 110.5 . . ?
O8 C56 H56B 110.5 . . ?
H56A C56 H56B 108.7 . . ?

loop_
_geom_bond_atom_site_label_1
_geom_bond_atom_site_label_2
_geom_bond_distance
_geom_bond_site_symmetry_2
_geom_bond_publ_flag
Li1 O1 1.810(16) . ?
Li1 O4 1.947(18) . ?
Li1 O6 1.967(18) . ?
Li1 O3 2.193(16) 2_556 ?
Li2 O1 1.813(18) . ?
Li2 O2 1.926(18) . ?
Li2 O3 2.166(17) 2_556 ?
Li3 O2 1.882(8) 2_556 ?
Li3 O2 1.882(8) . ?
Li3 O3 1.966(13) . ?
Li3 O3 1.966(13) 2_556 ?
Li4 O4 2.046(6) 2_556 ?
Li4 O4 2.046(6) . ?
Li4 O3 2.121(14) . ?
Li4 O3 2.121(14) 2_556 ?
Li5 O2 1.930(16) . ?
Li5 O4 1.951(17) . ?
Li5 O5 1.964(17) . ?
O1 C1 1.302(10) . ?
O2 C11 1.326(10) . ?
O3 C21 1.345(9) . ?
O4 C31 1.326(10) . ?
C1 C6 1.396(12) . ?
C1 C2 1.428(12) . ?
C2 C3 1.401(12) . ?
C2 S4 1.777(9) . ?
C3 C4 1.403(13) . ?
C3 H3 0.9500 . ?
C4 C5 1.390(12) . ?
C4 C7 1.533(13) . ?
C5 C6 1.363(12) . ?
C5 H5 0.9500 . ?
C6 S1 1.772(9) . ?
C7 C8X 1.490(17) . ?
C7 C10 1.494(14) . ?
C7 C8 1.499(14) . ?
C7 C10X 1.514(17) . ?
C7 C9X 1.60(2) . ?
C7 C9 1.610(19) . ?
C8 H8A 0.9800 . ?
C8 H8B 0.9800 . ?
C8 H8C 0.9800 . ?
C9 H9A 0.9800 . ?
C9 H9B 0.9800 . ?
C9 H9C 0.9800 . ?
C10 H10A 0.9800 . ?
C10 H10B 0.9800 . ?
C10 H10C 0.9800 . ?
C8X H8D 0.9800 . ?
C8X H8E 0.9800 . ?
C8X H8F 0.9800 . ?
C9X H9D 0.9800 . ?
C9X H9E 0.9800 . ?
C9X H9F 0.9800 . ?
C10X H10D 0.9800 . ?
C10X H10E 0.9800 . ?
C10X H10F 0.9800 . ?
S1 C12 1.752(11) . ?
C11 C16 1.384(12) . ?
C11 C12 1.408(12) . ?
C12 C13 1.418(12) . ?
C13 C14 1.372(13) . ?
C13 H13 0.9500 . ?
C14 C15 1.366(12) . ?
C14 C17 1.546(13) . ?
C15 C16 1.409(12) . ?
C15 H15 0.9500 . ?
C16 S2 1.796(10) . ?
C17 C18 1.467(13) . ?
C17 C20X 1.474(17) . ?
C17 C18X 1.482(17) . ?
C17 C20 1.485(13) . ?
C17 C19 1.530(16) . ?
C17 C19X 1.55(2) . ?
C18 H18A 0.9800 . ?
C18 H18B 0.9800 . ?
C18 H18C 0.9800 . ?
C19 H19A 0.9800 . ?
C19 H19B 0.9800 . ?
C19 H19C 0.9800 . ?
C20 H20A 0.9800 . ?
C20 H20B 0.9800 . ?
C20 H20C 0.9800 . ?
C18X H18D 0.9800 . ?
C18X H18E 0.9800 . ?
C18X H18F 0.9800 . ?
C19X H19D 0.9800 . ?
C19X H19E 0.9800 . ?
C19X H19F 0.9800 . ?
C20X H20D 0.9800 . ?
C20X H20E 0.9800 . ?
C20X H20F 0.9800 . ?
S2 C22 1.791(8) . ?
C21 C22 1.396(11) . ?
C21 C26 1.401(12) . ?
C22 C23 1.393(11) . ?
C23 C24 1.378(12) . ?
C23 H23 0.9500 . ?
C24 C25 1.367(12) . ?
C24 C27 1.560(13) . ?
C25 C26 1.396(12) . ?
C25 H25 0.9500 . ?
C26 S3 1.790(10) . ?
C27 C28 1.482(14) . ?
C27 C30 1.532(14) . ?
C27 C29 1.568(14) . ?
C28 H28A 0.9800 . ?
C28 H28B 0.9800 . ?
C28 H28C 0.9800 . ?
C29 H29A 0.9800 . ?
C29 H29B 0.9800 . ?
C29 H29C 0.9800 . ?
C30 H30A 0.9800 . ?
C30 H30B 0.9800 . ?
C30 H30C 0.9800 . ?
S3 C32 1.775(10) . ?
C31 C32 1.386(12) . ?
C31 C36 1.426(12) . ?
C32 C33 1.406(12) . ?
C33 C34 1.390(14) . ?
C33 H33 0.9500 . ?
C34 C35 1.358(14) . ?
C34 C37 1.513(14) . ?
C35 C36 1.417(13) . ?
C35 H35 0.9500 . ?
C36 S4 1.766(11) . ?
C37 C39 1.453(17) . ?
C37 C40X 1.506(18) . ?
C37 C39X 1.52(2) . ?
C37 C38X 1.528(18) . ?
C37 C40 1.534(15) . ?
C37 C38 1.569(14) . ?
C38 H38A 0.9800 . ?
C38 H38B 0.9800 . ?
C38 H38C 0.9800 . ?
C39 H39A 0.9800 . ?
C39 H39B 0.9800 . ?
C39 H39C 0.9800 . ?
C40 H40A 0.9800 . ?
C40 H40B 0.9800 . ?
C40 H40C 0.9800 . ?
C38X H38D 0.9800 . ?
C38X H38E 0.9800 . ?
C38X H38F 0.9800 . ?
C39X H39D 0.9800 . ?
C39X H39E 0.9800 . ?
C39X H39F 0.9800 . ?
C40X H40D 0.9800 . ?
C40X H40E 0.9800 . ?
C40X H40F 0.9800 . ?
O5 C44 1.440(11) . ?
O5 C41 1.457(11) . ?
C41 C42 1.458(14) . ?
C41 H41A 0.9900 . ?
C41 H41B 0.9900 . ?
C42 C43 1.467(15) . ?
C42 H42A 0.9900 . ?
C42 H42B 0.9900 . ?
C43 C44 1.465(14) . ?
C43 H43A 0.9900 . ?
C43 H43B 0.9900 . ?
C44 H44A 0.9900 . ?
C44 H44B 0.9900 . ?
O6 C45 1.432(10) . ?
O6 C48 1.442(9) . ?
C45 C46 1.496(12) . ?
C45 H45A 0.9900 . ?
C45 H45B 0.9900 . ?
C46 C47X 1.519(19) . ?
C46 C47 1.544(18) . ?
C46 H46A 0.9900 . ?
C46 H46B 0.9900 . ?
C46 H46C 0.9900 . ?
C46 H46D 0.9900 . ?
C47 C48 1.482(15) . ?
C47 H47A 0.9900 . ?
C47 H47B 0.9900 . ?
C48 C47X 1.502(16) . ?
C48 H48A 0.9900 . ?
C48 H48B 0.9900 . ?
C48 H48C 0.9900 . ?
C48 H48D 0.9900 . ?
C47X H47C 0.9900 . ?
C47X H47D 0.9900 . ?
O7 C52 1.462(17) . ?
O7 C49 1.498(17) . ?
C49 C50 1.402(19) . ?
C49 H49A 0.9900 . ?
C49 H49B 0.9900 . ?
C50 C51 1.32(2) . ?
C50 H50A 0.9900 . ?
C50 H50B 0.9900 . ?
C51 C52 1.405(18) . ?
C51 H51A 0.9900 . ?
C51 H51B 0.9900 . ?
C52 H52A 0.9900 . ?
C52 H52B 0.9900 . ?
O8 C56 1.467(16) . ?
O8 C53 1.482(16) . ?
C53 C54 1.373(16) . ?
C53 H53A 0.9900 . ?
C53 H53B 0.9900 . ?
C54 C55 1.28(2) . ?
C54 H54A 0.9900 . ?
C54 H54B 0.9900 . ?
C55 C56 1.380(17) . ?
C55 H55A 0.9900 . ?
C55 H55B 0.9900 . ?
C56 H56A 0.9900 . ?
C56 H56B 0.9900 . ?

loop_
_geom_torsion_atom_site_label_1
_geom_torsion_atom_site_label_2
_geom_torsion_atom_site_label_3
_geom_torsion_atom_site_label_4
_geom_torsion
_geom_torsion_site_symmetry_1
_geom_torsion_site_symmetry_2
_geom_torsion_site_symmetry_3
_geom_torsion_site_symmetry_4
_geom_torsion_publ_flag
O4 Li1 O1 C1 52.0(12) . . . . ?
O6 Li1 O1 C1 -114.7(10) . . . . ?
O3 Li1 O1 C1 135.9(8) 2_556 . . . ?
O4 Li1 O1 Li2 -82.5(8) . . . . ?
O6 Li1 O1 Li2 110.8(9) . . . . ?
O3 Li1 O1 Li2 1.4(8) 2_556 . . . ?
O2 Li2 O1 C1 -49.0(11) . . . . ?
O3 Li2 O1 C1 -140.7(7) 2_556 . . . ?
O2 Li2 O1 Li1 90.2(9) . . . . ?
O3 Li2 O1 Li1 -1.4(8) 2_556 . . . ?
O2 Li3 O2 C11 29.3(8) 2_556 . . . ?
O3 Li3 O2 C11 -94.8(11) . . . . ?
O3 Li3 O2 C11 155.5(8) 2_556 . . . ?
O2 Li3 O2 Li2 -96.2(5) 2_556 . . . ?
O3 Li3 O2 Li2 139.8(8) . . . . ?
O3 Li3 O2 Li2 30.0(7) 2_556 . . . ?
O2 Li3 O2 Li5 169.8(6) 2_556 . . . ?
O3 Li3 O2 Li5 45.8(9) . . . . ?
O3 Li3 O2 Li5 -64.0(8) 2_556 . . . ?
Li1 O1 C1 C6 -154.2(10) . . . . ?
Li2 O1 C1 C6 -28.3(13) . . . . ?
Li1 O1 C1 C2 21.7(15) . . . . ?
Li2 O1 C1 C2 147.6(9) . . . . ?
Li1 O1 C1 Li2 -125.9(13) . . . . ?
Li1 O1 C1 Li5 -63.2(10) . . . . ?
Li2 O1 C1 Li5 62.7(8) . . . . ?
O1 C1 C2 C3 177.5(9) . . . . ?
C6 C1 C2 C3 -6.3(15) . . . . ?
Li2 C1 C2 C3 -147.6(12) . . . . ?
Li5 C1 C2 C3 -106.7(10) . . . . ?
O1 C1 C2 S4 3.2(13) . . . . ?
C6 C1 C2 S4 179.3(7) . . . . ?
Li2 C1 C2 S4 38.1(18) . . . . ?
Li5 C1 C2 S4 78.9(8) . . . . ?
C1 C2 C3 C4 0.4(17) . . . . ?
S4 C2 C3 C4 174.8(9) . . . . ?
C2 C3 C4 C5 4.8(17) . . . . ?
C2 C3 C4 C7 -175.9(11) . . . . ?
C3 C4 C5 C6 -4.0(18) . . . . ?
C7 C4 C5 C6 176.7(11) . . . . ?
C4 C5 C6 C1 -2.2(17) . . . . ?
C4 C5 C6 S1 -179.2(9) . . . . ?
O1 C1 C6 C5 -176.7(10) . . . . ?
C2 C1 C6 C5 7.3(15) . . . . ?
Li2 C1 C6 C5 167.1(10) . . . . ?
Li5 C1 C6 C5 104.1(10) . . . . ?
O1 C1 C6 S1 0.3(14) . . . . ?
C2 C1 C6 S1 -175.8(7) . . . . ?
Li2 C1 C6 S1 -15.9(8) . . . . ?
Li5 C1 C6 S1 -79.0(8) . . . . ?
C5 C4 C7 C8X 173(2) . . . . ?
C3 C4 C7 C8X -6(3) . . . . ?
C5 C4 C7 C10 13(2) . . . . ?
C3 C4 C7 C10 -166.0(17) . . . . ?
C5 C4 C7 C8 140.4(16) . . . . ?
C3 C4 C7 C8 -38.9(19) . . . . ?
C5 C4 C7 C10X 50(3) . . . . ?
C3 C4 C7 C10X -129(2) . . . . ?
C5 C4 C7 C9X -65(3) . . . . ?
C3 C4 C7 C9X 115(2) . . . . ?
C5 C4 C7 C9 -105.7(16) . . . . ?
C3 C4 C7 C9 75.0(17) . . . . ?
C5 C6 S1 C12 -78.4(9) . . . . ?
C1 C6 S1 C12 104.5(8) . . . . ?
C5 C6 S1 Li2 -166.5(10) . . . . ?
C1 C6 S1 Li2 16.5(9) . . . . ?
Li3 O2 C11 C16 44.9(12) . . . . ?
Li2 O2 C11 C16 153.7(9) . . . . ?
Li5 O2 C11 C16 -90.5(10) . . . . ?
Li3 O2 C11 C12 -137.3(8) . . . . ?
Li2 O2 C11 C12 -28.4(11) . . . . ?
Li5 O2 C11 C12 87.3(10) . . . . ?
O2 C11 C12 C13 -175.1(7) . . . . ?
C16 C11 C12 C13 2.9(12) . . . . ?
O2 C11 C12 S1 7.7(11) . . . . ?
C16 C11 C12 S1 -174.4(6) . . . . ?
C6 S1 C12 C11 -76.7(8) . . . . ?
Li2 S1 C12 C11 9.0(8) . . . . ?
C6 S1 C12 C13 106.1(7) . . . . ?
Li2 S1 C12 C13 -168.2(8) . . . . ?
C11 C12 C13 C14 -1.2(13) . . . . ?
S1 C12 C13 C14 176.1(7) . . . . ?
C12 C13 C14 C15 -0.3(14) . . . . ?
C12 C13 C14 C17 178.2(8) . . . . ?
C13 C14 C15 C16 0.2(13) . . . . ?
C17 C14 C15 C16 -178.3(8) . . . . ?
O2 C11 C16 C15 174.8(7) . . . . ?
C12 C11 C16 C15 -3.0(13) . . . . ?
O2 C11 C16 S2 -9.4(12) . . . . ?
C12 C11 C16 S2 172.8(6) . . . . ?
C14 C15 C16 C11 1.5(13) . . . . ?
C14 C15 C16 S2 -174.6(7) . . . . ?
C15 C14 C17 C18 126.2(13) . . . . ?
C13 C14 C17 C18 -52.2(15) . . . . ?
C15 C14 C17 C20X -60(2) . . . . ?
C13 C14 C17 C20X 122(2) . . . . ?
C15 C14 C17 C18X 63(2) . . . . ?
C13 C14 C17 C18X -115(2) . . . . ?
C15 C14 C17 C20 2.3(14) . . . . ?
C13 C14 C17 C20 -176.2(11) . . . . ?
C15 C14 C17 C19 -118.2(13) . . . . ?
C13 C14 C17 C19 63.3(14) . . . . ?
C15 C14 C17 C19X 179.5(18) . . . . ?
C13 C14 C17 C19X 1(2) . . . . ?
C11 C16 S2 C22 70.3(8) . . . . ?
C15 C16 S2 C22 -113.7(7) . . . . ?
C11 C16 S2 Li2 -31.0(10) . . . 2_556 ?
C15 C16 S2 Li2 145.1(7) . . . 2_556 ?
Li3 O3 C21 C22 53.5(12) . . . . ?
Li4 O3 C21 C22 149.4(8) . . . . ?
Li2 O3 C21 C22 -33.4(11) 2_556 . . . ?
Li1 O3 C21 C22 -116.6(9) 2_556 . . . ?
Li3 O3 C21 C26 -129.9(9) . . . . ?
Li4 O3 C21 C26 -34.0(11) . . . . ?
Li2 O3 C21 C26 143.2(9) 2_556 . . . ?
Li1 O3 C21 C26 60.0(11) 2_556 . . . ?
O3 C21 C22 C23 170.8(8) . . . . ?
C26 C21 C22 C23 -6.0(13) . . . . ?
O3 C21 C22 S2 -4.9(12) . . . . ?
C26 C21 C22 S2 178.3(7) . . . . ?
C16 S2 C22 C23 84.4(8) . . . . ?
Li2 S2 C22 C23 -145.7(8) 2_556 . . . ?
C16 S2 C22 C21 -99.7(8) . . . . ?
Li2 S2 C22 C21 30.2(8) 2_556 . . . ?
C21 C22 C23 C24 1.3(13) . . . . ?
S2 C22 C23 C24 177.1(7) . . . . ?
C22 C23 C24 C25 3.5(14) . . . . ?
C22 C23 C24 C27 -169.5(8) . . . . ?
C23 C24 C25 C26 -3.3(14) . . . . ?
C27 C24 C25 C26 169.6(9) . . . . ?
C24 C25 C26 C21 -1.6(14) . . . . ?
C24 C25 C26 S3 -178.6(7) . . . . ?
O3 C21 C26 C25 -170.7(8) . . . . ?
C22 C21 C26 C25 6.1(14) . . . . ?
O3 C21 C26 S3 6.2(13) . . . . ?
C22 C21 C26 S3 -177.0(7) . . . . ?
C25 C24 C27 C28 143.9(10) . . . . ?
C23 C24 C27 C28 -43.1(14) . . . . ?
C25 C24 C27 C30 18.4(13) . . . . ?
C23 C24 C27 C30 -168.5(9) . . . . ?
C25 C24 C27 C29 -101.1(11) . . . . ?
C23 C24 C27 C29 71.9(11) . . . . ?
C25 C26 S3 C32 -74.7(8) . . . . ?
C21 C26 S3 C32 108.2(8) . . . . ?
C25 C26 S3 Li4 -167.4(7) . . . . ?
C21 C26 S3 Li4 15.6(8) . . . . ?
Li1 O4 C31 C32 -151.4(9) . . . . ?
Li5 O4 C31 C32 95.8(10) . . . . ?
Li4 O4 C31 C32 -29.9(12) . . . . ?
Li1 O4 C31 C36 30.9(12) . . . . ?
Li5 O4 C31 C36 -81.9(10) . . . . ?
Li4 O4 C31 C36 152.4(7) . . . . ?
Li1 O4 C31 Li5 112.8(10) . . . . ?
Li4 O4 C31 Li5 -125.7(10) . . . . ?
O4 C31 C32 C33 -172.2(8) . . . . ?
C36 C31 C32 C33 5.6(13) . . . . ?
Li5 C31 C32 C33 -122.2(9) . . . . ?
O4 C31 C32 S3 6.8(12) . . . . ?
C36 C31 C32 S3 -175.3(6) . . . . ?
Li5 C31 C32 S3 56.9(9) . . . . ?
C26 S3 C32 C31 -80.6(8) . . . . ?
Li4 S3 C32 C31 10.2(8) . . . . ?
C26 S3 C32 C33 98.4(8) . . . . ?
Li4 S3 C32 C33 -170.7(8) . . . . ?
C31 C32 C33 C34 -1.9(15) . . . . ?
S3 C32 C33 C34 179.0(8) . . . . ?
C32 C33 C34 C35 -3.4(15) . . . . ?
C32 C33 C34 C37 173.4(10) . . . . ?
C33 C34 C35 C36 4.9(16) . . . . ?
C37 C34 C35 C36 -171.9(9) . . . . ?
C34 C35 C36 C31 -1.1(15) . . . . ?
C34 C35 C36 S4 -176.5(8) . . . . ?
O4 C31 C36 C35 173.7(8) . . . . ?
C32 C31 C36 C35 -4.1(12) . . . . ?
Li5 C31 C36 C35 127.4(8) . . . . ?
O4 C31 C36 S4 -10.8(12) . . . . ?
C32 C31 C36 S4 171.4(7) . . . . ?
Li5 C31 C36 S4 -57.0(8) . . . . ?
C35 C34 C37 C39 -120.6(14) . . . . ?
C33 C34 C37 C39 62.7(16) . . . . ?
C35 C34 C37 C40X 51(3) . . . . ?
C33 C34 C37 C40X -126(2) . . . . ?
C35 C34 C37 C39X -63(2) . . . . ?
C33 C34 C37 C39X 120(2) . . . . ?
C35 C34 C37 C38X -173(2) . . . . ?
C33 C34 C37 C38X 10(2) . . . . ?
C35 C34 C37 C40 7.7(18) . . . . ?
C33 C34 C37 C40 -169.0(13) . . . . ?
C35 C34 C37 C38 120.8(12) . . . . ?
C33 C34 C37 C38 -55.9(15) . . . . ?
C35 C36 S4 C2 -105.2(8) . . . . ?
C31 C36 S4 C2 79.4(8) . . . . ?
C35 C36 S4 Li1 168.6(8) . . . . ?
C31 C36 S4 Li1 -6.7(8) . . . . ?
C3 C2 S4 C36 82.1(10) . . . . ?
C1 C2 S4 C36 -103.4(9) . . . . ?
C3 C2 S4 Li1 170.9(10) . . . . ?
C1 C2 S4 Li1 -14.6(9) . . . . ?
C44 O5 C41 C42 -4.6(14) . . . . ?
Li5 O5 C41 C42 -175.6(11) . . . . ?
O5 C41 C42 C43 -5.0(16) . . . . ?
C41 C42 C43 C44 12.5(17) . . . . ?
C41 O5 C44 C43 12.4(13) . . . . ?
Li5 O5 C44 C43 -176.6(10) . . . . ?
C42 C43 C44 O5 -15.7(16) . . . . ?
C48 O6 C45 C46 -1.4(11) . . . . ?
Li1 O6 C45 C46 152.4(8) . . . . ?
O6 C45 C46 C47X 22.8(15) . . . . ?
O6 C45 C46 C47 -19.7(14) . . . . ?
C45 C46 C47 C48 32.5(16) . . . . ?
C45 O6 C48 C47 23.2(13) . . . . ?
Li1 O6 C48 C47 -125.7(13) . . . . ?
C45 O6 C48 C47X -21.1(15) . . . . ?
Li1 O6 C48 C47X -169.9(14) . . . . ?
C46 C47 C48 O6 -34.2(16) . . . . ?
O6 C48 C47X C46 34.4(19) . . . . ?
C45 C46 C47X C48 -34.4(19) . . . . ?
C52 O7 C49 C50 -27(4) . . . . ?
O7 C49 C50 C51 36(4) . . . . ?
C49 C50 C51 C52 -30(5) . . . . ?
C50 C51 C52 O7 11(5) . . . . ?
C49 O7 C52 C51 11(5) . . . . ?
C56 O8 C53 C54 -34(2) . . . . ?
O8 C53 C54 C55 30(3) . . . . ?
C53 C54 C55 C56 -12(4) . . . . ?
C54 C55 C56 O8 -11(4) . . . . ?
C53 O8 C56 C55 27(3) . . . . ?
